data_2225442
loop_
_publ_author_name
'Thenmozhi, S.'
'SubbiahPandi, A.'
'Arulclement, J.'
'MohanaKrishnan, A. K.'

_publ_section_title
;
 3-(1,3-Benzodioxol-5-yl)-3<i>H</i>-benzo[<i>f</i>]isobenzofuran-1-one
;
_journal_coeditor_code CI5047
_journal_issue 4
_journal_name_full 'Acta Crystallographica Section E'
_journal_page_first o894
_journal_paper_doi 10.1107/S1600536810010068
_journal_volume 66
_journal_year 2010
_chemical_formula_iupac 'C19 H12 O4'
_chemical_formula_moiety 'C19 H12 O4'
_chemical_formula_sum 'C19 H12 O4'
_chemical_formula_weight 304.29
_chemical_name_systematic
;
3-(1,3-Benzodioxol-5-yl)-3<i>H</i>-benzo[<i>f</i>]isobenzofuran-1-one
;
_space_group_IT_number 14
_symmetry_cell_setting monoclinic
_symmetry_space_group_name_Hall '-P 2ybc'
_symmetry_space_group_name_H-M 'P 1 21/c 1'
_atom_sites_solution_hydrogens geom
_atom_sites_solution_primary direct
_atom_sites_solution_secondary difmap
_audit_creation_method SHELXL-97
_cell_angle_alpha 90.00
_cell_angle_beta 95.848(2)
_cell_angle_gamma 90.00
_cell_formula_units_Z 4
_cell_length_a 7.8617(3)
_cell_length_b 12.0417(4)
_cell_length_c 15.0214(5)
_cell_measurement_reflns_used 4251
_cell_measurement_temperature 293(2)
_cell_measurement_theta_max 30.4
_cell_measurement_theta_min 2.2
_cell_volume 1414.65(9)
_computing_cell_refinement 'SAINT (Bruker, 2004)'
_computing_data_collection 'APEX2 (Bruker, 2004)'
_computing_data_reduction 'SAINT (Bruker, 2004)'
_computing_molecular_graphics 'ORTEP-3 (Farrugia, 1997)'
_computing_publication_material 'SHELXL97 (Sheldrick, 2008) and PLATON (Spek, 2009)'
_computing_structure_refinement 'SHELXL97 (Sheldrick, 2008)'
_computing_structure_solution 'SHELXS97 (Sheldrick, 2008)'
_diffrn_ambient_temperature 293(2)
_diffrn_measured_fraction_theta_full 1.000
_diffrn_measured_fraction_theta_max 0.998
_diffrn_measurement_device_type 'Bruker Kappa APEXII CCD diffractometer'
_diffrn_measurement_method '\w scans'
_diffrn_radiation_monochromator graphite
_diffrn_radiation_source 'fine-focus sealed tube'
_diffrn_radiation_type MoK\a
_diffrn_radiation_wavelength 0.71073
_diffrn_reflns_av_R_equivalents 0.0384
_diffrn_reflns_av_sigmaI/netI 0.0290
_diffrn_reflns_limit_h_max 10
_diffrn_reflns_limit_h_min -11
_diffrn_reflns_limit_k_max 16
_diffrn_reflns_limit_k_min -17
_diffrn_reflns_limit_l_max 13
_diffrn_reflns_limit_l_min -21
_diffrn_reflns_number 19039
_diffrn_reflns_theta_full 25.00
_diffrn_reflns_theta_max 30.37
_diffrn_reflns_theta_min 2.17
_diffrn_standards_number 0
_exptl_absorpt_coefficient_mu 0.101
_exptl_absorpt_correction_T_max 0.983
_exptl_absorpt_correction_T_min 0.979
_exptl_absorpt_correction_type multi-scan
_exptl_absorpt_process_details '(SADABS; Sheldrick, 1996)'
_exptl_crystal_colour Colourless
_exptl_crystal_density_diffrn 1.429
_exptl_crystal_density_method 'not measured'
_exptl_crystal_description Block
_exptl_crystal_F_000 632
_exptl_crystal_size_max 0.21
_exptl_crystal_size_mid 0.19
_exptl_crystal_size_min 0.17
_refine_diff_density_max 0.339
_refine_diff_density_min -0.220
_refine_ls_extinction_method none
_refine_ls_goodness_of_fit_ref 1.022
_refine_ls_hydrogen_treatment constr
_refine_ls_matrix_type full
_refine_ls_number_parameters 208
_refine_ls_number_reflns 4251
_refine_ls_number_restraints 0
_refine_ls_restrained_S_all 1.022
_refine_ls_R_factor_all 0.0585
_refine_ls_R_factor_gt 0.0460
_refine_ls_shift/su_max 0.002
_refine_ls_shift/su_mean 0.000
_refine_ls_structure_factor_coef Fsqd
_refine_ls_weighting_details 'calc w=1/[\s^2^(Fo^2^)+(0.0727P)^2^+0.2801P] where P=(Fo^2^+2Fc^2^)/3'
_refine_ls_weighting_scheme calc
_refine_ls_wR_factor_gt 0.1260
_refine_ls_wR_factor_ref 0.1373
_reflns_number_gt 3370
_reflns_number_total 4251
_reflns_threshold_expression I>2\s(I)
_cod_data_source_file ci5047.cif
_cod_data_source_block I
_cod_depositor_comments
;
The following automatic conversions were performed:
'_symmetry_cell_setting' value 'Monoclinic' changed to 'monoclinic'
according to '/home/saulius/struct/CIF-dictionaries/cif_core.dic'
dictionary named 'cif_core.dic' version 2.4.1 from 2010-06-29.

Automatic conversion script
Id: cif_fix_enum 1527 2010-12-29 10:47:43Z saulius 
;
_cod_original_sg_symbol_H-M 'P 21/c'
_cod_database_code 2225442
_cod_database_fobs_code 2225442

loop_
_symmetry_equiv_pos_as_xyz
'x, y, z'
'-x, y+1/2, -z+1/2'
'-x, -y, -z'
'x, -y-1/2, z-1/2'

loop_
_atom_site_type_symbol
_atom_site_label
_atom_site_fract_x
_atom_site_fract_y
_atom_site_fract_z
_atom_site_U_iso_or_equiv
_atom_site_adp_type
_atom_site_calc_flag
_atom_site_refinement_flags
_atom_site_occupancy
_atom_site_disorder_assembly
_atom_site_disorder_group
O O1 0.50740(15) 1.28238(9) 0.19129(8) 0.0587(3) Uani d . 1 . .
O O2 0.58783(11) 1.12957(8) 0.26946(6) 0.0419(2) Uani d . 1 . .
O O3 1.20824(14) 1.15928(9) 0.41662(8) 0.0588(3) Uani d . 1 . .
O O4 1.29651(13) 0.98350(9) 0.46223(8) 0.0548(3) Uani d . 1 . .
C C1 0.70723(14) 1.07497(10) -0.02366(7) 0.0333(2) Uani d . 1 . .
C C2 0.71799(18) 1.09700(12) -0.11570(9) 0.0443(3) Uani d . 1 . .
H H2 0.6798 1.1648 -0.1397 0.053 Uiso calc R 1 . .
C C3 0.7832(2) 1.02046(14) -0.16932(9) 0.0503(4) Uani d . 1 . .
H H3 0.7902 1.0364 -0.2294 0.060 Uiso calc R 1 . .
C C4 0.84016(19) 0.91727(13) -0.13420(9) 0.0479(3) Uani d . 1 . .
H H4 0.8842 0.8652 -0.1714 0.057 Uiso calc R 1 . .
C C5 0.83164(17) 0.89258(11) -0.04622(9) 0.0401(3) Uani d . 1 . .
H H5 0.8700 0.8239 -0.0241 0.048 Uiso calc R 1 . .
C C6 0.76513(14) 0.97022(9) 0.01198(7) 0.0307(2) Uani d . 1 . .
C C7 0.75593(14) 0.94554(9) 0.10366(7) 0.0313(2) Uani d . 1 . .
H H7 0.7938 0.8775 0.1274 0.038 Uiso calc R 1 . .
C C8 0.69034(13) 1.02365(9) 0.15634(7) 0.0289(2) Uani d . 1 . .
C C9 0.63280(14) 1.12596(9) 0.12091(8) 0.0324(2) Uani d . 1 . .
C C10 0.64042(16) 1.15336(10) 0.03305(8) 0.0369(3) Uani d . 1 . .
H H10 0.6023 1.2222 0.0112 0.044 Uiso calc R 1 . .
C C11 0.56804(15) 1.19097(11) 0.19281(9) 0.0396(3) Uani d . 1 . .
C C12 0.66602(15) 1.02200(10) 0.25451(7) 0.0329(2) Uani d . 1 . .
H H12 0.5871 0.9622 0.2667 0.039 Uiso calc R 1 . .
C C13 0.83094(15) 1.00982(10) 0.31446(7) 0.0310(2) Uani d . 1 . .
C C14 0.88263(17) 0.90475(10) 0.34263(9) 0.0389(3) Uani d . 1 . .
H H14 0.8110 0.8446 0.3280 0.047 Uiso calc R 1 . .
C C15 1.04087(17) 0.88686(11) 0.39288(9) 0.0420(3) Uani d . 1 . .
H H15 1.0765 0.8161 0.4114 0.050 Uiso calc R 1 . .
C C16 1.13967(16) 0.97803(11) 0.41324(8) 0.0364(3) Uani d . 1 . .
C C17 1.08753(16) 1.08282(10) 0.38590(8) 0.0355(2) Uani d . 1 . .
C C18 0.93465(15) 1.10207(10) 0.33622(8) 0.0351(2) Uani d . 1 . .
H H18 0.9013 1.1732 0.3178 0.042 Uiso calc R 1 . .
C C19 1.34790(18) 1.09710(13) 0.45929(10) 0.0497(3) Uani d . 1 . .
H H19A 1.3783 1.1248 0.5195 0.060 Uiso calc R 1 . .
H H19B 1.4468 1.1041 0.4260 0.060 Uiso calc R 1 . .

loop_
_atom_site_aniso_label
_atom_site_aniso_U_11
_atom_site_aniso_U_22
_atom_site_aniso_U_33
_atom_site_aniso_U_12
_atom_site_aniso_U_13
_atom_site_aniso_U_23
O1 0.0624(7) 0.0454(6) 0.0653(7) 0.0244(5) -0.0085(5) -0.0180(5)
O2 0.0383(5) 0.0475(5) 0.0398(4) 0.0108(4) 0.0030(4) -0.0106(4)
O3 0.0477(6) 0.0393(5) 0.0841(8) -0.0062(4) -0.0198(5) -0.0088(5)
O4 0.0438(5) 0.0521(6) 0.0637(7) 0.0030(4) -0.0172(5) 0.0006(5)
C1 0.0314(5) 0.0338(6) 0.0336(5) -0.0029(4) -0.0020(4) 0.0019(4)
C2 0.0467(7) 0.0483(7) 0.0367(6) -0.0045(6) -0.0013(5) 0.0095(5)
C3 0.0534(8) 0.0644(9) 0.0342(6) -0.0127(7) 0.0097(5) 0.0010(6)
C4 0.0511(8) 0.0527(8) 0.0424(7) -0.0085(6) 0.0165(6) -0.0114(6)
C5 0.0432(6) 0.0367(6) 0.0415(6) -0.0020(5) 0.0094(5) -0.0059(5)
C6 0.0292(5) 0.0291(5) 0.0335(5) -0.0028(4) 0.0014(4) -0.0027(4)
C7 0.0343(5) 0.0248(5) 0.0342(5) 0.0013(4) 0.0011(4) -0.0002(4)
C8 0.0271(5) 0.0266(5) 0.0322(5) -0.0010(4) -0.0010(4) -0.0023(4)
C9 0.0306(5) 0.0267(5) 0.0385(5) 0.0038(4) -0.0037(4) -0.0043(4)
C10 0.0391(6) 0.0283(5) 0.0412(6) 0.0044(4) -0.0056(5) 0.0026(4)
C11 0.0333(6) 0.0383(6) 0.0453(6) 0.0072(5) -0.0056(5) -0.0111(5)
C12 0.0319(5) 0.0336(6) 0.0331(5) 0.0005(4) 0.0026(4) -0.0039(4)
C13 0.0328(5) 0.0335(5) 0.0270(5) -0.0011(4) 0.0037(4) -0.0009(4)
C14 0.0402(6) 0.0319(6) 0.0440(6) -0.0052(5) 0.0016(5) 0.0033(5)
C15 0.0453(7) 0.0334(6) 0.0463(7) 0.0007(5) -0.0004(5) 0.0083(5)
C16 0.0364(6) 0.0401(6) 0.0320(5) 0.0031(5) 0.0000(4) 0.0004(4)
C17 0.0372(6) 0.0325(6) 0.0363(5) -0.0029(4) 0.0010(4) -0.0061(4)
C18 0.0385(6) 0.0290(5) 0.0373(5) 0.0011(4) 0.0005(4) -0.0013(4)
C19 0.0391(7) 0.0562(9) 0.0515(8) -0.0040(6) -0.0063(6) -0.0052(6)

loop_
_atom_type_symbol
_atom_type_description
_atom_type_scat_dispersion_real
_atom_type_scat_dispersion_imag
_atom_type_scat_source
C C 0.0033 0.0016 'International Tables Vol C Tables 4.2.6.8 and 6.1.1.4'
H H 0.0000 0.0000 'International Tables Vol C Tables 4.2.6.8 and 6.1.1.4'
O O 0.0106 0.0060 'International Tables Vol C Tables 4.2.6.8 and 6.1.1.4'

loop_
_geom_angle_atom_site_label_1
_geom_angle_atom_site_label_2
_geom_angle_atom_site_label_3
_geom_angle_site_symmetry_1
_geom_angle_site_symmetry_3
_geom_angle
_geom_angle_publ_flag
C11 O2 C12 . . 111.37(9) ?
C17 O3 C19 . . 105.91(11) ?
C16 O4 C19 . . 105.73(10) ?
C10 C1 C2 . . 121.80(11) ?
C10 C1 C6 . . 119.34(10) ?
C2 C1 C6 . . 118.86(11) ?
C3 C2 C1 . . 120.96(13) ?
C3 C2 H2 . . 119.5 ?
C1 C2 H2 . . 119.5 ?
C2 C3 C4 . . 120.17(12) ?
C2 C3 H3 . . 119.9 ?
C4 C3 H3 . . 119.9 ?
C5 C4 C3 . . 120.77(13) ?
C5 C4 H4 . . 119.6 ?
C3 C4 H4 . . 119.6 ?
C4 C5 C6 . . 120.83(13) ?
C4 C5 H5 . . 119.6 ?
C6 C5 H5 . . 119.6 ?
C7 C6 C5 . . 121.33(11) ?
C7 C6 C1 . . 120.26(10) ?
C5 C6 C1 . . 118.41(11) ?
C8 C7 C6 . . 118.60(10) ?
C8 C7 H7 . . 120.7 ?
C6 C7 H7 . . 120.7 ?
C7 C8 C9 . . 120.89(10) ?
C7 C8 C12 . . 130.70(10) ?
C9 C8 C12 . . 108.41(9) ?
C10 C9 C8 . . 122.37(11) ?
C10 C9 C11 . . 129.39(11) ?
C8 C9 C11 . . 108.24(10) ?
C9 C10 C1 . . 118.54(11) ?
C9 C10 H10 . . 120.7 ?
C1 C10 H10 . . 120.7 ?
O1 C11 O2 . . 121.65(12) ?
O1 C11 C9 . . 130.04(13) ?
O2 C11 C9 . . 108.31(10) ?
O2 C12 C8 . . 103.66(9) ?
O2 C12 C13 . . 110.11(9) ?
C8 C12 C13 . . 113.49(9) ?
O2 C12 H12 . . 109.8 ?
C8 C12 H12 . . 109.8 ?
C13 C12 H12 . . 109.8 ?
C14 C13 C18 . . 120.66(11) ?
C14 C13 C12 . . 118.67(10) ?
C18 C13 C12 . . 120.54(10) ?
C13 C14 C15 . . 121.45(12) ?
C13 C14 H14 . . 119.3 ?
C15 C14 H14 . . 119.3 ?
C16 C15 C14 . . 116.80(11) ?
C16 C15 H15 . . 121.6 ?
C14 C15 H15 . . 121.6 ?
C15 C16 O4 . . 128.34(12) ?
C15 C16 C17 . . 121.77(11) ?
O4 C16 C17 . . 109.88(11) ?
O3 C17 C18 . . 127.62(12) ?
O3 C17 C16 . . 109.94(11) ?
C18 C17 C16 . . 122.43(11) ?
C17 C18 C13 . . 116.89(11) ?
C17 C18 H18 . . 121.6 ?
C13 C18 H18 . . 121.6 ?
O3 C19 O4 . . 108.03(11) ?
O3 C19 H19A . . 110.1 ?
O4 C19 H19A . . 110.1 ?
O3 C19 H19B . . 110.1 ?
O4 C19 H19B . . 110.1 ?
H19A C19 H19B . . 108.4 ?

loop_
_geom_bond_atom_site_label_1
_geom_bond_atom_site_label_2
_geom_bond_site_symmetry_2
_geom_bond_distance
_geom_bond_publ_flag
O1 C11 . 1.1988(15) ?
O2 C11 . 1.3639(17) ?
O2 C12 . 1.4610(14) ?
O3 C17 . 1.3682(15) ?
O3 C19 . 1.4260(18) ?
O4 C16 . 1.3716(15) ?
O4 C19 . 1.4283(18) ?
C1 C10 . 1.4085(17) ?
C1 C2 . 1.4188(17) ?
C1 C6 . 1.4266(16) ?
C2 C3 . 1.358(2) ?
C2 H2 . 0.93 ?
C3 C4 . 1.405(2) ?
C3 H3 . 0.93 ?
C4 C5 . 1.3628(19) ?
C4 H4 . 0.93 ?
C5 C6 . 1.4160(16) ?
C5 H5 . 0.93 ?
C6 C7 . 1.4178(15) ?
C7 C8 . 1.3638(15) ?
C7 H7 . 0.93 ?
C8 C9 . 1.3988(15) ?
C8 C12 . 1.5063(15) ?
C9 C10 . 1.3675(17) ?
C9 C11 . 1.4665(16) ?
C10 H10 . 0.93 ?
C12 C13 . 1.5085(16) ?
C12 H12 . 0.98 ?
C13 C14 . 1.3820(17) ?
C13 C18 . 1.3969(16) ?
C14 C15 . 1.4044(18) ?
C14 H14 . 0.93 ?
C15 C16 . 1.3615(18) ?
C15 H15 . 0.93 ?
C16 C17 . 1.3765(17) ?
C17 C18 . 1.3684(17) ?
C18 H18 . 0.93 ?
C19 H19A . 0.97 ?
C19 H19B . 0.97 ?

loop_
_geom_hbond_atom_site_label_D
_geom_hbond_atom_site_label_H
_geom_hbond_atom_site_label_A
_geom_hbond_site_symmetry_A
_geom_hbond_distance_DH
_geom_hbond_distance_HA
_geom_hbond_distance_DA
_geom_hbond_angle_DHA
C12 H12 O1 2_645 0.98 2.39 3.3277(16) 159
C3 H3 Cg1 3_775 0.93 2.84 3.6021(15) 140

loop_
_geom_torsion_atom_site_label_1
_geom_torsion_atom_site_label_2
_geom_torsion_atom_site_label_3
_geom_torsion_atom_site_label_4
_geom_torsion_site_symmetry_1
_geom_torsion_site_symmetry_2
_geom_torsion_site_symmetry_3
_geom_torsion_site_symmetry_4
_geom_torsion
_geom_torsion_publ_flag
C10 C1 C2 C3 . . . . 179.83(13) ?
C6 C1 C2 C3 . . . . -0.45(19) ?
C1 C2 C3 C4 . . . . 0.5(2) ?
C2 C3 C4 C5 . . . . -0.3(2) ?
C3 C4 C5 C6 . . . . 0.0(2) ?
C4 C5 C6 C7 . . . . -179.88(12) ?
C4 C5 C6 C1 . . . . -0.01(18) ?
C10 C1 C6 C7 . . . . -0.20(16) ?
C2 C1 C6 C7 . . . . -179.92(11) ?
C10 C1 C6 C5 . . . . 179.93(11) ?
C2 C1 C6 C5 . . . . 0.21(17) ?
C5 C6 C7 C8 . . . . -179.90(11) ?
C1 C6 C7 C8 . . . . 0.23(16) ?
C6 C7 C8 C9 . . . . 0.16(16) ?
C6 C7 C8 C12 . . . . -179.39(11) ?
C7 C8 C9 C10 . . . . -0.61(17) ?
C12 C8 C9 C10 . . . . 179.03(11) ?
C7 C8 C9 C11 . . . . 179.26(10) ?
C12 C8 C9 C11 . . . . -1.10(13) ?
C8 C9 C10 C1 . . . . 0.63(18) ?
C11 C9 C10 C1 . . . . -179.21(11) ?
C2 C1 C10 C9 . . . . 179.49(12) ?
C6 C1 C10 C9 . . . . -0.22(17) ?
C12 O2 C11 O1 . . . . -179.35(12) ?
C12 O2 C11 C9 . . . . 0.24(13) ?
C10 C9 C11 O1 . . . . 0.0(2) ?
C8 C9 C11 O1 . . . . -179.90(14) ?
C10 C9 C11 O2 . . . . -179.59(12) ?
C8 C9 C11 O2 . . . . 0.56(13) ?
C11 O2 C12 C8 . . . . -0.87(12) ?
C11 O2 C12 C13 . . . . 120.86(11) ?
C7 C8 C12 O2 . . . . -179.21(11) ?
C9 C8 C12 O2 . . . . 1.19(12) ?
C7 C8 C12 C13 . . . . 61.35(16) ?
C9 C8 C12 C13 . . . . -118.25(11) ?
O2 C12 C13 C14 . . . . 150.18(11) ?
C8 C12 C13 C14 . . . . -94.13(13) ?
O2 C12 C13 C18 . . . . -33.93(14) ?
C8 C12 C13 C18 . . . . 81.76(13) ?
C18 C13 C14 C15 . . . . -0.74(19) ?
C12 C13 C14 C15 . . . . 175.14(11) ?
C13 C14 C15 C16 . . . . 0.7(2) ?
C14 C15 C16 O4 . . . . 178.80(13) ?
C14 C15 C16 C17 . . . . -0.1(2) ?
C19 O4 C16 C15 . . . . 176.89(14) ?
C19 O4 C16 C17 . . . . -4.11(15) ?
C19 O3 C17 C18 . . . . -176.17(13) ?
C19 O3 C17 C16 . . . . 4.60(15) ?
C15 C16 C17 O3 . . . . 178.77(12) ?
O4 C16 C17 O3 . . . . -0.31(15) ?
C15 C16 C17 C18 . . . . -0.5(2) ?
O4 C16 C17 C18 . . . . -179.59(12) ?
O3 C17 C18 C13 . . . . -178.66(12) ?
C16 C17 C18 C13 . . . . 0.49(18) ?
C14 C13 C18 C17 . . . . 0.13(17) ?
C12 C13 C18 C17 . . . . -175.68(10) ?
C17 O3 C19 O4 . . . . -7.07(15) ?
C16 O4 C19 O3 . . . . 6.88(15) ?
